data_7046026
loop_
_publ_author_name
'G\/lodek, Marta'
'Makal, Anna'
'Paluch, Piotr'
'Kadzio\/lka-Gawe\/l, Mariola'
'Kobayashi, Yasuhiro'
'Zakrzewski, Janusz'
'Pla\.zuk, Damian'

_publ_section_title
;
 (Ar-CO-C[triple bond, length as m-dash]C)(PEt<sub>3</sub>)Au and
 (Ar-C[triple bond, length as m-dash]C)(PEt<sub>3</sub>)Au complexes
 bearing pyrenyl and ferrocenyl groups: synthesis, structure, and
 luminescence properties.
;
_journal_issue 19
_journal_name_full 'Dalton transactions (Cambridge, England : 2003)'
_journal_page_first 6702
_journal_page_last 6712
_journal_paper_doi 10.1039/c8dt01061g
_journal_volume 47
_journal_year 2018
_chemical_formula_moiety 'C18 H24 Au Fe P'
_chemical_formula_sum 'C18 H24 Au Fe P'
_chemical_formula_weight 524.16
_space_group_crystal_system orthorhombic
_space_group_IT_number 61
_space_group_name_Hall '-P 2ac 2ab'
_space_group_name_H-M_alt 'P b c a'
_symmetry_space_group_name_Hall '-P 2ac 2ab'
_symmetry_space_group_name_H-M 'P b c a'
_atom_sites_solution_hydrogens geom
_atom_sites_solution_primary iterative
_atom_sites_solution_secondary difmap
_audit_creation_date 2013-09-09
_audit_creation_method
;
  Olex2 1.2
  (compiled 2013.04.25 svn.r2679, GUI svn.r4466)
;
_audit_update_record
;
2018-02-21 deposited with the CCDC.
2018-04-11 downloaded from the CCDC.
;
_cell_angle_alpha 90.00
_cell_angle_beta 90.00
_cell_angle_gamma 90.00
_cell_formula_units_Z 8
_cell_length_a 13.8716(13)
_cell_length_b 11.6050(11)
_cell_length_c 22.120(2)
_cell_measurement_reflns_used 9886
_cell_measurement_temperature 100.0
_cell_measurement_theta_max 28.84
_cell_measurement_theta_min 2.36
_cell_volume 3560.9(6)
_computing_cell_refinement 'APEX2 v2012.4-3 (Bruker AXS)'
_computing_data_collection 'APEX2 v2012.4-3 (Bruker AXS)'
_computing_data_reduction 'SAINT V8.18C (Bruker AXS Inc., 2011)'
_computing_molecular_graphics
;
O. V. Dolomanov, L. J. Bourhis, R. J. Gildea, J. A. K. Howard and H. Puschmann,
OLEX2: a complete structure solution, refinement and analysis program.
J. Appl. Cryst. (2009). 42, 339-341.
;
_computing_publication_material
;
O. V. Dolomanov, L. J. Bourhis, R. J. Gildea, J. A. K. Howard and H. Puschmann,
OLEX2: a complete structure solution, refinement and analysis program.
J. Appl. Cryst. (2009). 42, 339-341.
;
_computing_structure_refinement
;
XL, G.M. Sheldrick, Acta Cryst.
(2008). A64, 112-122
;
_computing_structure_solution 'SHELXS-97 (Sheldrick, 2008)'
_diffrn_ambient_temperature 100.0
_diffrn_detector 'Bruker APEX2 area detector'
_diffrn_detector_area_resol_mean 7.9
_diffrn_detector_type 'CCD area detector'
_diffrn_measured_fraction_theta_full 0.998
_diffrn_measured_fraction_theta_max 0.998
_diffrn_measurement_device 'four-circle diffractometer'
_diffrn_measurement_device_type 'Bruker kappa APEX2 area detector'
_diffrn_measurement_method '\w and \f scans'
_diffrn_radiation_collimation 'focusing mirrors'
_diffrn_radiation_monochromator 'mirror optics'
_diffrn_radiation_probe x-ray
_diffrn_radiation_type 'Mo K\a'
_diffrn_radiation_wavelength 0.71073
_diffrn_radiation_xray_symbol K-L~3~
_diffrn_reflns_av_R_equivalents 0.0354
_diffrn_reflns_av_unetI/netI 0.0182
_diffrn_reflns_limit_h_max 18
_diffrn_reflns_limit_h_min -18
_diffrn_reflns_limit_k_max 15
_diffrn_reflns_limit_k_min -15
_diffrn_reflns_limit_l_max 29
_diffrn_reflns_limit_l_min -29
_diffrn_reflns_number 44771
_diffrn_reflns_theta_full 28.86
_diffrn_reflns_theta_max 28.86
_diffrn_reflns_theta_min 1.84
_diffrn_source 'rotating anode X-ray tube'
_diffrn_source_type 'Bruker TXS'
_diffrn_standards_number 0
_exptl_absorpt_coefficient_mu 9.126
_exptl_absorpt_correction_T_max 0.5938
_exptl_absorpt_correction_T_min 0.4088
_exptl_absorpt_correction_type numerical
_exptl_absorpt_process_details 'SADABS V2008/1 (Bruker AXS Inc.)'
_exptl_crystal_colour 'clear dark orange'
_exptl_crystal_colour_lustre clear
_exptl_crystal_colour_modifier dark
_exptl_crystal_colour_primary orange
_exptl_crystal_density_diffrn 1.955
_exptl_crystal_density_method 'not measured'
_exptl_crystal_description prism
_exptl_crystal_F_000 2016
_exptl_crystal_preparation 'also present plates and needles'
_exptl_crystal_size_max 0.169
_exptl_crystal_size_mid 0.139
_exptl_crystal_size_min 0.13
_refine_diff_density_max 1.210
_refine_diff_density_min -0.755
_refine_diff_density_rms 0.087
_refine_ls_extinction_method none
_refine_ls_goodness_of_fit_ref 1.032
_refine_ls_hydrogen_treatment constr
_refine_ls_matrix_type full
_refine_ls_number_parameters 193
_refine_ls_number_reflns 4665
_refine_ls_number_restraints 0
_refine_ls_restrained_S_all 1.032
_refine_ls_R_factor_all 0.0207
_refine_ls_R_factor_gt 0.0159
_refine_ls_shift/su_max 0.003
_refine_ls_shift/su_mean 0.000
_refine_ls_structure_factor_coef Fsqd
_refine_ls_weighting_details 'calc w=1/[\s^2^(Fo^2^)+(0.0095P)^2^+4.1873P] where P=(Fo^2^+2Fc^2^)/3'
_refine_ls_weighting_scheme calc
_refine_ls_wR_factor_gt 0.0326
_refine_ls_wR_factor_ref 0.0339
_reflns_number_gt 4136
_reflns_number_total 4665
_reflns_threshold_expression >2sigma(I)
_cod_data_source_file c8dt01061g2.cif
_cod_data_source_block pbca
_cod_depositor_comments 'Adding full bibliography for 7046025--7046029.cif.'
_cod_database_code 7046026
_olex2_refinement_description
;
1. Fixed Uiso
 At 1.2 times of:
  All C(H) groups, All C(H,H) groups
 At 1.5 times of:
  All C(H,H,H) groups
2.a Secondary CH2 refined with riding coordinates:
 C13(H13A,H13B), C15(H15A,H15B), C17(H17A,H17B)
2.b Aromatic/amide H refined with riding coordinates:
 C2(H2), C3(H3), C4(H4), C5(H5), C6(H6), C7(H7), C8(H8), C9(H9), C10(H10)
2.c Idealised Me refined as rotating group:
 C14(H14A,H14B,H14C), C16(H16A,H16B,H16C), C18(H18A,H18B,H18C)
;

loop_
_space_group_symop_id
_space_group_symop_operation_xyz
1 'x, y, z'
2 '-x+1/2, -y, z+1/2'
3 'x+1/2, -y+1/2, -z'
4 '-x, y+1/2, -z+1/2'
5 '-x, -y, -z'
6 'x-1/2, y, -z-1/2'
7 '-x-1/2, y-1/2, z'
8 'x, -y-1/2, z-1/2'

loop_
_atom_site_label
_atom_site_type_symbol
_atom_site_fract_x
_atom_site_fract_y
_atom_site_fract_z
_atom_site_U_iso_or_equiv
_atom_site_adp_type
_atom_site_occupancy
_atom_site_symmetry_multiplicity
_atom_site_calc_flag
_atom_site_refinement_flags
C1 C 0.39685(15) 0.40058(18) 0.42239(9) 0.0151(4) Uani 1 1 d .
C2 C 0.32581(17) 0.31782(19) 0.40339(9) 0.0185(4) Uani 1 1 d .
H2 H 0.2765 0.3306 0.3744 0.022 Uiso 1 1 calc R
C3 C 0.34215(18) 0.21382(18) 0.43545(10) 0.0203(5) Uani 1 1 d .
H3 H 0.3054 0.1451 0.4317 0.024 Uiso 1 1 calc R
C4 C 0.42319(17) 0.23000(19) 0.47423(10) 0.0204(5) Uani 1 1 d .
H4 H 0.4501 0.1739 0.5006 0.025 Uiso 1 1 calc R
C5 C 0.45674(16) 0.34497(18) 0.46658(9) 0.0164(4) Uani 1 1 d .
H5 H 0.5096 0.3791 0.4872 0.020 Uiso 1 1 calc R
C6 C 0.26907(16) 0.49003(18) 0.53712(10) 0.0202(5) Uani 1 1 d .
H6 H 0.2850 0.5672 0.5269 0.024 Uiso 1 1 calc R
C7 C 0.19005(17) 0.42646(19) 0.51410(10) 0.0215(5) Uani 1 1 d .
H7 H 0.1440 0.4531 0.4855 0.026 Uiso 1 1 calc R
C8 C 0.19188(16) 0.31571(19) 0.54136(11) 0.0221(5) Uani 1 1 d .
H8 H 0.1470 0.2553 0.5345 0.026 Uiso 1 1 calc R
C9 C 0.27213(17) 0.3113(2) 0.58051(10) 0.0221(5) Uani 1 1 d .
H9 H 0.2907 0.2471 0.6045 0.027 Uiso 1 1 calc R
C10 C 0.32025(17) 0.41902(19) 0.57790(9) 0.0201(5) Uani 1 1 d .
H10 H 0.3767 0.4397 0.5996 0.024 Uiso 1 1 calc R
C11 C 0.40333(15) 0.51755(19) 0.40213(9) 0.0160(4) Uani 1 1 d .
C12 C 0.40887(16) 0.61484(19) 0.38324(10) 0.0178(4) Uani 1 1 d .
C13 C 0.51612(18) 1.0408(2) 0.32469(12) 0.0274(5) Uani 1 1 d .
H13A H 0.5226 1.1068 0.2966 0.033 Uiso 1 1 calc R
H13B H 0.4945 1.0712 0.3643 0.033 Uiso 1 1 calc R
C14 C 0.6133(2) 0.9836(3) 0.33230(13) 0.0384(7) Uani 1 1 d .
H14A H 0.6342 0.9515 0.2935 0.058 Uiso 1 1 calc R
H14B H 0.6083 0.9216 0.3622 0.058 Uiso 1 1 calc R
H14C H 0.6605 1.0407 0.3462 0.058 Uiso 1 1 calc R
C15 C 0.45791(17) 0.92203(19) 0.21638(9) 0.0197(5) Uani 1 1 d .
H15A H 0.4642 0.9986 0.1970 0.024 Uiso 1 1 calc R
H15B H 0.5216 0.8836 0.2142 0.024 Uiso 1 1 calc R
C16 C 0.38515(18) 0.8510(2) 0.18113(10) 0.0224(5) Uani 1 1 d .
H16A H 0.4095 0.8375 0.1401 0.034 Uiso 1 1 calc R
H16B H 0.3238 0.8928 0.1790 0.034 Uiso 1 1 calc R
H16C H 0.3752 0.7770 0.2015 0.034 Uiso 1 1 calc R
C17 C 0.31378(17) 1.0230(2) 0.29560(10) 0.0221(5) Uani 1 1 d .
H17A H 0.2628 0.9740 0.2778 0.027 Uiso 1 1 calc R
H17B H 0.2955 1.0385 0.3381 0.027 Uiso 1 1 calc R
C18 C 0.3152(2) 1.1376(2) 0.26153(11) 0.0329(6) Uani 1 1 d .
H18A H 0.3297 1.1235 0.2188 0.049 Uiso 1 1 calc R
H18B H 0.3648 1.1878 0.2789 0.049 Uiso 1 1 calc R
H18C H 0.2521 1.1749 0.2651 0.049 Uiso 1 1 calc R
P1 P 0.42570(4) 0.94201(5) 0.29558(2) 0.01541(11) Uani 1 1 d .
Fe2 Fe 0.31728(2) 0.34535(2) 0.494647(13) 0.01223(6) Uani 1 1 d .
Au1 Au 0.417235(6) 0.770167(7) 0.344918(3) 0.01540(3) Uani 1 1 d .

loop_
_atom_site_aniso_label
_atom_site_aniso_U_11
_atom_site_aniso_U_22
_atom_site_aniso_U_33
_atom_site_aniso_U_23
_atom_site_aniso_U_13
_atom_site_aniso_U_12
C1 0.0141(10) 0.0178(10) 0.0134(9) -0.0003(8) 0.0024(8) 0.0011(8)
C2 0.0231(12) 0.0192(11) 0.0133(9) -0.0027(8) -0.0017(8) -0.0004(9)
C3 0.0295(13) 0.0131(10) 0.0185(10) -0.0049(8) 0.0017(10) 0.0001(9)
C4 0.0246(12) 0.0165(10) 0.0202(11) 0.0017(8) 0.0032(9) 0.0091(9)
C5 0.0127(10) 0.0191(10) 0.0174(10) 0.0006(8) 0.0023(8) 0.0038(8)
C6 0.0239(12) 0.0134(10) 0.0233(11) -0.0018(8) 0.0089(9) -0.0005(9)
C7 0.0167(11) 0.0200(11) 0.0278(12) 0.0030(9) 0.0034(9) 0.0048(9)
C8 0.0150(11) 0.0159(10) 0.0353(13) -0.0005(9) 0.0079(10) -0.0017(9)
C9 0.0257(13) 0.0189(10) 0.0218(11) 0.0062(9) 0.0100(10) 0.0060(9)
C10 0.0198(11) 0.0266(12) 0.0138(10) -0.0058(8) 0.0040(9) 0.0012(9)
C11 0.0140(10) 0.0212(11) 0.0127(9) -0.0004(8) 0.0009(8) 0.0003(8)
C12 0.0148(11) 0.0203(11) 0.0184(10) -0.0002(8) 0.0016(9) -0.0002(9)
C13 0.0283(13) 0.0234(12) 0.0304(12) -0.0013(10) -0.0093(11) -0.0088(10)
C14 0.0242(14) 0.0463(17) 0.0449(16) -0.0074(13) -0.0063(12) -0.0085(13)
C15 0.0204(11) 0.0219(11) 0.0168(10) 0.0027(8) 0.0030(9) -0.0002(9)
C16 0.0280(13) 0.0225(11) 0.0167(10) -0.0011(9) 0.0004(9) 0.0008(10)
C17 0.0232(12) 0.0251(12) 0.0180(10) -0.0009(9) 0.0008(9) 0.0039(10)
C18 0.0439(16) 0.0265(13) 0.0284(13) 0.0036(10) -0.0014(12) 0.0132(12)
P1 0.0160(3) 0.0154(3) 0.0148(2) 0.00134(19) -0.0016(2) -0.0029(2)
Fe2 0.01251(14) 0.01066(13) 0.01352(13) -0.00007(10) 0.00057(11) -0.00006(11)
Au1 0.01586(4) 0.01586(4) 0.01448(4) 0.00304(3) 0.00028(3) -0.00179(3)

loop_
_atom_type_symbol
_atom_type_description
_atom_type_scat_dispersion_real
_atom_type_scat_dispersion_imag
_atom_type_scat_source
C C 0.0033 0.0016 'International Tables Vol C Tables 4.2.6.8 and 6.1.1.4'
H H 0.0000 0.0000 'International Tables Vol C Tables 4.2.6.8 and 6.1.1.4'
P P 0.1023 0.0942 'International Tables Vol C Tables 4.2.6.8 and 6.1.1.4'
Au Au -2.0133 8.8022 'International Tables Vol C Tables 4.2.6.8 and 6.1.1.4'
Fe Fe 0.3463 0.8444 'International Tables Vol C Tables 4.2.6.8 and 6.1.1.4'

loop_
_geom_angle_atom_site_label_1
_geom_angle_atom_site_label_2
_geom_angle_atom_site_label_3
_geom_angle
C2 C1 Fe2 69.48(12)
C5 C1 C2 107.16(18)
C5 C1 Fe2 68.86(12)
C11 C1 C2 125.75(19)
C11 C1 C5 127.1(2)
C11 C1 Fe2 125.12(15)
C1 C2 Fe2 69.36(11)
C3 C2 C1 108.22(19)
C3 C2 Fe2 69.45(12)
C2 C3 C4 108.34(19)
C2 C3 Fe2 69.95(12)
C4 C3 Fe2 69.44(12)
C3 C4 Fe2 69.61(12)
C5 C4 C3 108.03(19)
C5 C4 Fe2 69.29(12)
C1 C5 Fe2 69.90(12)
C4 C5 C1 108.25(19)
C4 C5 Fe2 69.78(13)
C7 C6 Fe2 70.05(12)
C10 C6 C7 108.3(2)
C10 C6 Fe2 69.44(12)
C6 C7 C8 107.8(2)
C6 C7 Fe2 69.37(13)
C8 C7 Fe2 69.97(13)
C7 C8 Fe2 69.49(13)
C9 C8 C7 107.9(2)
C9 C8 Fe2 69.30(13)
C8 C9 C10 108.3(2)
C8 C9 Fe2 70.34(13)
C10 C9 Fe2 69.30(12)
C6 C10 C9 107.7(2)
C6 C10 Fe2 69.91(12)
C9 C10 Fe2 69.89(13)
C12 C11 C1 178.0(2)
C11 C12 Au1 175.12(19)
C14 C13 P1 112.19(18)
C16 C15 P1 113.55(16)
C18 C17 P1 116.06(18)
C13 P1 C15 104.58(11)
C13 P1 Au1 114.74(8)
C15 P1 Au1 111.23(8)
C17 P1 C13 105.26(12)
C17 P1 C15 106.01(10)
C17 P1 Au1 114.18(8)
C1 Fe2 C2 41.16(8)
C1 Fe2 C7 119.06(9)
C1 Fe2 C8 154.60(9)
C2 Fe2 C8 121.29(10)
C3 Fe2 C1 69.00(9)
C3 Fe2 C2 40.60(9)
C3 Fe2 C7 128.68(10)
C3 Fe2 C8 109.94(9)
C4 Fe2 C1 69.13(9)
C4 Fe2 C2 68.74(9)
C4 Fe2 C3 40.95(9)
C4 Fe2 C7 166.06(9)
C4 Fe2 C8 127.76(9)
C4 Fe2 C9 107.48(9)
C5 Fe2 C1 41.24(8)
C5 Fe2 C2 69.10(9)
C5 Fe2 C3 68.98(9)
C5 Fe2 C4 40.94(9)
C5 Fe2 C6 117.09(9)
C5 Fe2 C7 152.45(9)
C5 Fe2 C8 163.85(9)
C5 Fe2 C9 125.22(9)
C6 Fe2 C1 106.22(9)
C6 Fe2 C2 127.04(9)
C6 Fe2 C3 165.50(9)
C6 Fe2 C4 151.67(10)
C6 Fe2 C7 40.59(9)
C6 Fe2 C8 68.14(9)
C6 Fe2 C9 68.25(9)
C7 Fe2 C2 109.21(9)
C7 Fe2 C8 40.54(9)
C9 Fe2 C1 162.67(9)
C9 Fe2 C2 154.98(10)
C9 Fe2 C3 120.31(9)
C9 Fe2 C7 68.19(9)
C9 Fe2 C8 40.36(10)
C10 Fe2 C1 124.45(9)
C10 Fe2 C2 163.48(9)
C10 Fe2 C3 153.31(9)
C10 Fe2 C4 117.57(9)
C10 Fe2 C5 104.99(9)
C10 Fe2 C6 40.65(9)
C10 Fe2 C7 68.48(9)
C10 Fe2 C8 68.36(10)
C10 Fe2 C9 40.81(9)
C12 Au1 P1 176.48(6)

loop_
_geom_bond_atom_site_label_1
_geom_bond_atom_site_label_2
_geom_bond_distance
C1 C2 1.439(3)
C1 C5 1.436(3)
C1 C11 1.432(3)
C1 Fe2 2.046(2)
C2 C3 1.418(3)
C2 Fe2 2.047(2)
C3 C4 1.427(3)
C3 Fe2 2.040(2)
C4 C5 1.423(3)
C4 Fe2 2.038(2)
C5 Fe2 2.032(2)
C6 C7 1.416(3)
C6 C10 1.413(3)
C6 Fe2 2.037(2)
C7 C8 1.420(3)
C7 Fe2 2.046(2)
C8 C9 1.411(3)
C8 Fe2 2.052(2)
C9 C10 1.419(3)
C9 Fe2 2.039(2)
C10 Fe2 2.031(2)
C11 C12 1.206(3)
C12 Au1 1.995(2)
C13 C14 1.513(4)
C13 P1 1.817(2)
C15 C16 1.518(3)
C15 P1 1.823(2)
C17 C18 1.528(3)
C17 P1 1.815(2)
P1 Au1 2.2764(6)
